data_4301283
loop_
_publ_author_name
'Nabanita Sadhukhan'
'Jitendra K. Bera'

_publ_contact_author_address
;
Department of Chemistry
IIT Kanpur 208016 INDIA
;
_publ_contact_author_email ' jbera@iitk.ac.in '
_publ_contact_author_fax ' +91 512 259 7436'
_publ_contact_author_name ' Jitendra K. Bera '
_publ_contact_author_phone ' +91 512 259 7336'
_publ_section_title
;
Mixed-Metal Assemblies Involving Ferrocene-Naphthyridine Hybrids
;
_journal_name_full 'Inorganic Chemistry'
_journal_page_first 978
_journal_page_last 990
_journal_paper_doi 10.1021/ic801586d
_journal_volume 48
_journal_year 2009
_chemical_formula_moiety 'C26 H18 Cl2 Fe N4 Pd'
_chemical_formula_sum 'C26 H18 Cl2 Fe N4 Pd'
_chemical_formula_weight 619.59
_chemical_name_systematic
; 
 ? 
;
_space_group_IT_number 15
_symmetry_cell_setting monoclinic
_symmetry_space_group_name_Hall '-C 2yc'
_symmetry_space_group_name_H-M 'C 1 2/c 1'
_atom_sites_solution_hydrogens geom
_atom_sites_solution_primary direct
_atom_sites_solution_secondary difmap
_audit_creation_method SHELXL-97
_cell_angle_alpha 90.00
_cell_angle_beta 117.968(3)
_cell_angle_gamma 90.00
_cell_formula_units_Z 4
_cell_length_a 19.222(3)
_cell_length_b 10.3762(16)
_cell_length_c 12.950(2)
_cell_measurement_temperature 298(2)
_cell_measurement_theta_max 28.34
_cell_measurement_theta_min 2.30
_cell_volume 2281.2(6)
_computing_cell_refinement 'Bruker SAINT'
_computing_data_collection 'Bruker APEX'
_computing_data_reduction 'Bruker SAINT'
_computing_molecular_graphics ORTEP
_computing_publication_material ciftab
_computing_structure_refinement 'SHELXL-97 (Sheldrick, 1997)'
_computing_structure_solution 'SHELXS-97 (Sheldrick, 1990)'
_diffrn_ambient_temperature 298(2)
_diffrn_measured_fraction_theta_full 0.957
_diffrn_measured_fraction_theta_max 0.957
_diffrn_measurement_device_type 'Bruker SMART APEX'
_diffrn_measurement_method 'omega scans'
_diffrn_radiation_monochromator graphite
_diffrn_radiation_source 'fine-focus sealed tube'
_diffrn_radiation_type MoK\a
_diffrn_radiation_wavelength 0.71073
_diffrn_reflns_av_R_equivalents 0.0169
_diffrn_reflns_av_sigmaI/netI 0.0222
_diffrn_reflns_limit_h_max 25
_diffrn_reflns_limit_h_min -25
_diffrn_reflns_limit_k_max 8
_diffrn_reflns_limit_k_min -13
_diffrn_reflns_limit_l_max 17
_diffrn_reflns_limit_l_min -15
_diffrn_reflns_number 7098
_diffrn_reflns_theta_full 28.34
_diffrn_reflns_theta_max 28.34
_diffrn_reflns_theta_min 2.30
_exptl_absorpt_coefficient_mu 1.682
_exptl_absorpt_correction_T_max 0.7296
_exptl_absorpt_correction_T_min 0.6323
_exptl_absorpt_correction_type empirical
_exptl_absorpt_process_details SADABS
_exptl_crystal_colour red
_exptl_crystal_density_diffrn 1.804
_exptl_crystal_density_method 'not measured'
_exptl_crystal_description block
_exptl_crystal_F_000 1232
_exptl_crystal_size_max 0.30
_exptl_crystal_size_mid 0.25
_exptl_crystal_size_min 0.20
_refine_diff_density_max 0.353
_refine_diff_density_min -0.408
_refine_diff_density_rms 0.062
_refine_ls_extinction_method none
_refine_ls_goodness_of_fit_ref 1.086
_refine_ls_hydrogen_treatment constr
_refine_ls_matrix_type full
_refine_ls_number_parameters 155
_refine_ls_number_reflns 2732
_refine_ls_number_restraints 0
_refine_ls_restrained_S_all 1.086
_refine_ls_R_factor_all 0.0286
_refine_ls_R_factor_gt 0.0248
_refine_ls_shift/su_max 0.000
_refine_ls_shift/su_mean 0.000
_refine_ls_structure_factor_coef Fsqd
_refine_ls_weighting_details 'calc w=1/[\s^2^(Fo^2^)+(0.0301P)^2^+2.2549P] where P=(Fo^2^+2Fc^2^)/3'
_refine_ls_weighting_scheme calc
_refine_ls_wR_factor_gt 0.0639
_refine_ls_wR_factor_ref 0.0669
_reflns_number_gt 2494
_reflns_number_total 2732
_reflns_threshold_expression >2sigma(I)
_cod_data_source_file ic801586d_si_002_6.cif
_cod_data_source_block compound8
_cod_depositor_comments
;
The following automatic conversions were performed:

'_refine_ls_hydrogen_treatment' value 'constrained' was replaced with
the value 'constr' as specified in the replacement file
'src/cod-tools/trunk/data/replacement-values/replacement_values.lst'.

Automatic conversion script
Id: cif_fix_values 5376 2017-05-30 11:51:03Z andrius 
;
_cod_original_sg_symbol_H-M 'C 2/c'
_cod_database_code 4301283

loop_
_symmetry_equiv_pos_as_xyz
'x, y, z'
'-x, y, -z+1/2'
'x+1/2, y+1/2, z'
'-x+1/2, y+1/2, -z+1/2'
'-x, -y, -z'
'x, -y, z-1/2'
'-x+1/2, -y+1/2, -z'
'x+1/2, -y+1/2, z-1/2'

loop_
_atom_site_label
_atom_site_type_symbol
_atom_site_fract_x
_atom_site_fract_y
_atom_site_fract_z
_atom_site_U_iso_or_equiv
_atom_site_adp_type
_atom_site_occupancy
_atom_site_symmetry_multiplicity
_atom_site_calc_flag
_atom_site_refinement_flags
_atom_site_disorder_assembly
_atom_site_disorder_group
Pd1 Pd 0.5000 0.82301(2) 0.7500 0.03064(8) Uani 1 2 d S . .
Fe1 Fe 0.5000 0.30603(4) 0.7500 0.03914(12) Uani 1 2 d S . .
Cl1 Cl 0.42065(3) 0.83257(6) 0.83996(5) 0.04781(15) Uani 1 1 d . . .
N1 N 0.59486(10) 0.82109(16) 0.91017(15) 0.0342(4) Uani 1 1 d . . .
N2 N 0.60387(10) 0.60729(18) 0.87400(15) 0.0348(4) Uani 1 1 d . . .
C3 C 0.72285(14) 0.8066(3) 1.1327(2) 0.0480(6) Uani 1 1 d . . .
H3 H 0.7662 0.8031 1.2068 0.058 Uiso 1 1 calc R . .
C4 C 0.69627(12) 0.6946(2) 1.06452(18) 0.0399(5) Uani 1 1 d . . .
C6 C 0.72764(14) 0.5703(3) 1.0996(2) 0.0498(6) Uani 1 1 d . . .
H6 H 0.7691 0.5571 1.1741 0.060 Uiso 1 1 calc R . .
C5 C 0.63212(12) 0.7054(2) 0.95041(17) 0.0332(4) Uani 1 1 d . . .
C1 C 0.61939(14) 0.9232(2) 0.9789(2) 0.0421(5) Uani 1 1 d . . .
H1 H 0.5920 1.0003 0.9525 0.050 Uiso 1 1 calc R . .
C8 C 0.63608(12) 0.4920(2) 0.90905(19) 0.0378(5) Uani 1 1 d . . .
C7 C 0.69750(14) 0.4699(3) 1.0249(2) 0.0502(6) Uani 1 1 d . . .
H7 H 0.7167 0.3870 1.0489 0.060 Uiso 1 1 calc R . .
C2 C 0.68515(15) 0.9199(3) 1.0903(2) 0.0494(6) Uani 1 1 d . . .
H2 H 0.7027 0.9948 1.1346 0.059 Uiso 1 1 calc R . .
C9 C 0.60856(12) 0.3902(2) 0.8209(2) 0.0410(5) Uani 1 1 d . . .
C10 C 0.56730(14) 0.4108(2) 0.6976(2) 0.0436(5) Uani 1 1 d . . .
H10 H 0.5539 0.4903 0.6600 0.052 Uiso 1 1 calc R . .
C13 C 0.61640(15) 0.2538(3) 0.8402(3) 0.0561(7) Uani 1 1 d . . .
H13 H 0.6411 0.2129 0.9125 0.067 Uiso 1 1 calc R . .
C11 C 0.55054(17) 0.2883(3) 0.6429(3) 0.0581(7) Uani 1 1 d . . .
H11 H 0.5245 0.2734 0.5628 0.070 Uiso 1 1 calc R . .
C12 C 0.58004(18) 0.1925(3) 0.7305(3) 0.0635(8) Uani 1 1 d . . .
H12 H 0.5761 0.1040 0.7178 0.076 Uiso 1 1 calc R . .

loop_
_atom_site_aniso_label
_atom_site_aniso_U_11
_atom_site_aniso_U_22
_atom_site_aniso_U_33
_atom_site_aniso_U_23
_atom_site_aniso_U_13
_atom_site_aniso_U_12
Pd1 0.02767(12) 0.02905(12) 0.02677(12) 0.000 0.00576(9) 0.000
Fe1 0.0370(2) 0.0315(2) 0.0550(3) 0.000 0.0266(2) 0.000
Cl1 0.0371(3) 0.0647(4) 0.0381(3) 0.0012(2) 0.0147(2) 0.0047(2)
N1 0.0280(8) 0.0393(10) 0.0300(8) -0.0037(7) 0.0092(7) -0.0043(7)
N2 0.0279(8) 0.0370(9) 0.0329(9) 0.0024(7) 0.0089(7) -0.0007(7)
C3 0.0330(11) 0.0808(19) 0.0257(10) -0.0089(11) 0.0101(9) -0.0093(11)
C4 0.0269(10) 0.0631(15) 0.0271(10) 0.0033(9) 0.0105(8) -0.0022(9)
C6 0.0338(11) 0.0753(19) 0.0309(11) 0.0140(11) 0.0074(9) 0.0058(11)
C5 0.0252(9) 0.0441(11) 0.0280(9) 0.0022(8) 0.0104(8) -0.0013(8)
C1 0.0396(12) 0.0462(13) 0.0393(12) -0.0100(9) 0.0176(10) -0.0080(9)
C8 0.0281(10) 0.0422(12) 0.0418(11) 0.0085(9) 0.0154(9) 0.0026(8)
C7 0.0385(12) 0.0559(15) 0.0477(13) 0.0177(12) 0.0132(11) 0.0126(11)
C2 0.0447(13) 0.0662(17) 0.0353(12) -0.0202(11) 0.0170(11) -0.0160(12)
C9 0.0323(10) 0.0361(11) 0.0564(14) 0.0039(10) 0.0222(10) 0.0042(9)
C10 0.0415(12) 0.0460(13) 0.0535(14) -0.0052(11) 0.0307(11) -0.0059(10)
C13 0.0429(13) 0.0385(13) 0.086(2) 0.0088(13) 0.0294(14) 0.0099(10)
C11 0.0590(16) 0.0628(17) 0.0705(18) -0.0226(15) 0.0453(15) -0.0099(14)
C12 0.0548(17) 0.0408(14) 0.109(3) -0.0139(15) 0.0498(18) 0.0031(11)

loop_
_atom_type_symbol
_atom_type_description
_atom_type_scat_dispersion_real
_atom_type_scat_dispersion_imag
_atom_type_scat_source
C C 0.0033 0.0016 'International Tables Vol C Tables 4.2.6.8 and 6.1.1.4'
H H 0.0000 0.0000 'International Tables Vol C Tables 4.2.6.8 and 6.1.1.4'
N N 0.0061 0.0033 'International Tables Vol C Tables 4.2.6.8 and 6.1.1.4'
Pd Pd -0.9988 1.0072 'International Tables Vol C Tables 4.2.6.8 and 6.1.1.4'
Cl Cl 0.1484 0.1585 'International Tables Vol C Tables 4.2.6.8 and 6.1.1.4'
Fe Fe 0.3463 0.8444 'International Tables Vol C Tables 4.2.6.8 and 6.1.1.4'

loop_
_geom_angle_atom_site_label_1
_geom_angle_atom_site_label_2
_geom_angle_atom_site_label_3
_geom_angle
_geom_angle_site_symmetry_1
_geom_angle_site_symmetry_3
_geom_angle_publ_flag
N1 Pd1 N1 178.87(10) 2_656 . ?
N1 Pd1 Cl1 88.52(6) 2_656 2_656 ?
N1 Pd1 Cl1 91.53(6) . 2_656 ?
N1 Pd1 Cl1 91.53(6) 2_656 . ?
N1 Pd1 Cl1 88.52(6) . . ?
Cl1 Pd1 Cl1 175.09(3) 2_656 . ?
C10 Fe1 C10 115.37(14) . 2_656 ?
C10 Fe1 C9 41.00(9) . . ?
C10 Fe1 C9 107.30(10) 2_656 . ?
C10 Fe1 C9 107.30(10) . 2_656 ?
C10 Fe1 C9 41.00(9) 2_656 2_656 ?
C9 Fe1 C9 129.34(13) . 2_656 ?
C10 Fe1 C11 148.72(12) . 2_656 ?
C10 Fe1 C11 40.71(10) 2_656 2_656 ?
C9 Fe1 C11 116.44(12) . 2_656 ?
C9 Fe1 C11 68.41(11) 2_656 2_656 ?
C10 Fe1 C11 40.71(10) . . ?
C10 Fe1 C11 148.72(12) 2_656 . ?
C9 Fe1 C11 68.41(11) . . ?
C9 Fe1 C11 116.44(12) 2_656 . ?
C11 Fe1 C11 169.63(17) 2_656 . ?
C10 Fe1 C12 169.06(13) . 2_656 ?
C10 Fe1 C12 68.51(11) 2_656 2_656 ?
C9 Fe1 C12 149.40(12) . 2_656 ?
C9 Fe1 C12 68.41(11) 2_656 2_656 ?
C11 Fe1 C12 40.40(13) 2_656 2_656 ?
C11 Fe1 C12 131.11(13) . 2_656 ?
C10 Fe1 C12 68.51(11) . . ?
C10 Fe1 C12 169.06(13) 2_656 . ?
C9 Fe1 C12 68.41(11) . . ?
C9 Fe1 C12 149.40(13) 2_656 . ?
C11 Fe1 C12 131.11(13) 2_656 . ?
C11 Fe1 C12 40.40(13) . . ?
C12 Fe1 C12 109.69(17) 2_656 . ?
C10 Fe1 C13 130.18(11) . 2_656 ?
C10 Fe1 C13 68.73(11) 2_656 2_656 ?
C9 Fe1 C13 168.81(11) . 2_656 ?
C9 Fe1 C13 40.98(10) 2_656 2_656 ?
C11 Fe1 C13 67.90(13) 2_656 2_656 ?
C11 Fe1 C13 109.18(12) . 2_656 ?
C12 Fe1 C13 40.17(13) 2_656 2_656 ?
C12 Fe1 C13 117.38(12) . 2_656 ?
C10 Fe1 C13 68.73(11) . . ?
C10 Fe1 C13 130.18(11) 2_656 . ?
C9 Fe1 C13 40.98(10) . . ?
C9 Fe1 C13 168.81(11) 2_656 . ?
C11 Fe1 C13 109.18(12) 2_656 . ?
C11 Fe1 C13 67.90(13) . . ?
C12 Fe1 C13 117.38(12) 2_656 . ?
C12 Fe1 C13 40.17(13) . . ?
C13 Fe1 C13 149.37(15) 2_656 . ?
C1 N1 C5 119.28(19) . . ?
C1 N1 Pd1 123.33(16) . . ?
C5 N1 Pd1 117.29(13) . . ?
C8 N2 C5 117.97(18) . . ?
C2 C3 C4 119.7(2) . . ?
C3 C4 C6 125.6(2) . . ?
C3 C4 C5 118.2(2) . . ?
C6 C4 C5 116.2(2) . . ?
C7 C6 C4 120.0(2) . . ?
N2 C5 N1 115.16(17) . . ?
N2 C5 C4 124.1(2) . . ?
N1 C5 C4 120.7(2) . . ?
N1 C1 C2 122.6(2) . . ?
N2 C8 C7 121.9(2) . . ?
N2 C8 C9 116.45(19) . . ?
C7 C8 C9 121.6(2) . . ?
C6 C7 C8 119.6(2) . . ?
C3 C2 C1 119.4(2) . . ?
C10 C9 C13 107.6(2) . . ?
C10 C9 C8 125.0(2) . . ?
C13 C9 C8 127.4(2) . . ?
C10 C9 Fe1 69.29(13) . . ?
C13 C9 Fe1 69.98(14) . . ?
C8 C9 Fe1 125.48(15) . . ?
C11 C10 C9 107.5(2) . . ?
C11 C10 Fe1 69.87(14) . . ?
C9 C10 Fe1 69.71(13) . . ?
C12 C13 C9 107.9(3) . . ?
C12 C13 Fe1 69.63(16) . . ?
C9 C13 Fe1 69.04(13) . . ?
C12 C11 C10 108.6(3) . . ?
C12 C11 Fe1 69.98(16) . . ?
C10 C11 Fe1 69.42(14) . . ?
C13 C12 C11 108.4(2) . . ?
C13 C12 Fe1 70.19(15) . . ?
C11 C12 Fe1 69.62(15) . . ?

loop_
_geom_bond_atom_site_label_1
_geom_bond_atom_site_label_2
_geom_bond_distance
_geom_bond_site_symmetry_2
_geom_bond_publ_flag
Pd1 N1 2.0199(18) 2_656 ?
Pd1 N1 2.0199(18) . ?
Pd1 Cl1 2.3151(7) 2_656 ?
Pd1 Cl1 2.3151(7) . ?
Fe1 C10 2.035(2) . ?
Fe1 C10 2.035(2) 2_656 ?
Fe1 C9 2.040(2) . ?
Fe1 C9 2.040(2) 2_656 ?
Fe1 C11 2.041(3) 2_656 ?
Fe1 C11 2.041(3) . ?
Fe1 C12 2.045(3) 2_656 ?
Fe1 C12 2.045(3) . ?
Fe1 C13 2.053(3) 2_656 ?
Fe1 C13 2.053(3) . ?
N1 C1 1.320(3) . ?
N1 C5 1.370(3) . ?
N2 C8 1.326(3) . ?
N2 C5 1.344(3) . ?
C3 C2 1.355(4) . ?
C3 C4 1.404(3) . ?
C4 C6 1.405(3) . ?
C4 C5 1.417(3) . ?
C6 C7 1.353(4) . ?
C1 C2 1.403(3) . ?
C8 C7 1.427(3) . ?
C8 C9 1.460(3) . ?
C9 C10 1.427(3) . ?
C9 C13 1.433(3) . ?
C10 C11 1.417(4) . ?
C13 C12 1.407(4) . ?
C11 C12 1.411(4) . ?
